data_7131747
loop_
_publ_author_name
'Villar&#xf3;n, David'
'Brugman, Guido E. A.'
'Siegler, Maxime A.'
'Wezenberg, Sander J.'

_publ_section_title
;
 Photoswitching of halide-binding affinity and selectivity in
 dithienylethene-strapped calix[4]pyrrole.
;
_journal_name_full 'Chemical communications (Cambridge, England)'
_journal_paper_doi 10.1039/d3cc02264a
_journal_year 2023
_chemical_formula_moiety 'C49 H50 F6 N4 O4 S2, 0.122(C H2 Cl2), 1.878(C2 H6 O)'
_chemical_formula_sum 'C52.88 H61.51 Cl0.24 F6 N4 O5.88 S2'
_chemical_formula_weight 1033.77
_space_group_crystal_system monoclinic
_space_group_IT_number 14
_space_group_name_Hall '-P 2ybc'
_space_group_name_H-M_alt 'P 1 21/c 1'
_atom_sites_solution_hydrogens mixed
_atom_sites_solution_primary direct
_atom_sites_solution_secondary difmap
_audit_creation_method SHELXL-2018/3
_audit_update_record
;
2023-05-08 deposited with the CCDC.	2023-06-14 downloaded from the CCDC.
;
_cell_angle_alpha 90
_cell_angle_beta 91.766(2)
_cell_angle_gamma 90
_cell_formula_units_Z 4
_cell_length_a 17.4447(4)
_cell_length_b 17.5229(4)
_cell_length_c 16.5312(3)
_cell_measurement_reflns_used 24743
_cell_measurement_temperature 110(2)
_cell_measurement_theta_max 27.6510
_cell_measurement_theta_min 2.4810
_cell_volume 5050.89(19)
_computing_cell_refinement 'CrysAlisPro 1.171.39.29c (Rigaku OD, 2017)'
_computing_data_collection 'CrysAlisPro 1.171.39.29c (Rigaku OD, 2017)'
_computing_data_reduction 'CrysAlisPro 1.171.39.29c (Rigaku OD, 2017)'
_computing_molecular_graphics 'SHELXTL v6.10 (Sheldrick, 2008)'
_computing_publication_material 'SHELXTL v6.10 (Sheldrick, 2008)'
_computing_structure_refinement 'SHELXL-2018/3 (Sheldrick, 2018)'
_computing_structure_solution 'SHELXS-2018/3 (Sheldrick, 2018)'
_diffrn_ambient_temperature 110(2)
_diffrn_measured_fraction_theta_full 1.000
_diffrn_measured_fraction_theta_max 1.000
_diffrn_measurement_device_type 'SuperNova, Dual, Cu at zero, Atlas'
_diffrn_measurement_method '\w scans'
_diffrn_radiation_monochromator mirror
_diffrn_radiation_source 'SuperNova (Mo) X-ray Source'
_diffrn_radiation_type MoK\a
_diffrn_radiation_wavelength 0.71073
_diffrn_reflns_av_R_equivalents 0.0308
_diffrn_reflns_av_unetI/netI 0.0235
_diffrn_reflns_Laue_measured_fraction_full 1.000
_diffrn_reflns_Laue_measured_fraction_max 1.000
_diffrn_reflns_limit_h_max 22
_diffrn_reflns_limit_h_min -21
_diffrn_reflns_limit_k_max 22
_diffrn_reflns_limit_k_min -22
_diffrn_reflns_limit_l_max 21
_diffrn_reflns_limit_l_min -21
_diffrn_reflns_number 59668
_diffrn_reflns_point_group_measured_fraction_full 1.000
_diffrn_reflns_point_group_measured_fraction_max 1.000
_diffrn_reflns_theta_full 25.242
_diffrn_reflns_theta_max 27.500
_diffrn_reflns_theta_min 2.036
_exptl_absorpt_coefficient_mu 0.194
_exptl_absorpt_correction_T_max 1.000
_exptl_absorpt_correction_T_min 0.513
_exptl_absorpt_correction_type gaussian
_exptl_absorpt_process_details
;
CrysAlisPro 1.171.41.93a (Rigaku Oxford Diffraction, 2020)
Numerical absorption correction based on gaussian integration over
a multifaceted crystal model
Empirical absorption correction using spherical harmonics,
implemented in SCALE3 ABSPACK scaling algorithm.
;
_exptl_crystal_colour colorless
_exptl_crystal_density_diffrn 1.359
_exptl_crystal_description 'irregular block'
_exptl_crystal_F_000 2176
_exptl_crystal_size_max 0.686
_exptl_crystal_size_mid 0.290
_exptl_crystal_size_min 0.229
_refine_diff_density_max 0.409
_refine_diff_density_min -0.313
_refine_diff_density_rms 0.047
_refine_ls_extinction_method none
_refine_ls_goodness_of_fit_ref 1.015
_refine_ls_hydrogen_treatment mixed
_refine_ls_matrix_type full
_refine_ls_number_parameters 692
_refine_ls_number_reflns 11600
_refine_ls_number_restraints 64
_refine_ls_restrained_S_all 1.013
_refine_ls_R_factor_all 0.0479
_refine_ls_R_factor_gt 0.0381
_refine_ls_shift/su_max 0.001
_refine_ls_shift/su_mean 0.000
_refine_ls_structure_factor_coef Fsqd
_refine_ls_weighting_details 'w=1/[\s^2^(Fo^2^)+(0.0385P)^2^+3.4177P] where P=(Fo^2^+2Fc^2^)/3'
_refine_ls_weighting_scheme calc
_refine_ls_wR_factor_gt 0.0904
_refine_ls_wR_factor_ref 0.0965
_reflns_Friedel_coverage 0.000
_reflns_number_gt 9764
_reflns_number_total 11600
_reflns_threshold_expression 'I > 2\s(I)'
_cod_data_source_file d3cc02264a2.cif
_cod_data_source_block o-1_partial_cone
_cod_original_sg_symbol_H-M 'P 21/c'
_cod_database_code 7131747
_shelx_shelxl_version_number 2018/3
_shelx_space_group_comment
;
The symmetry employed for this shelxl refinement is uniquely defined
by the following loop, which should always be used as a source of
symmetry information in preference to the above space-group names.
They are only intended as comments.
;
_oxdiff_exptl_absorpt_empirical_full_min 0.735
_oxdiff_exptl_absorpt_empirical_full_max 1.460
_oxdiff_exptl_absorpt_empirical_details
;
Empirical correction (ABSPACK) includes:
- Absorption correction using spherical harmonics
- Frame scaling
;

loop_
_space_group_symop_operation_xyz
'x, y, z'
'-x, y+1/2, -z+1/2'
'-x, -y, -z'
'x, -y-1/2, z-1/2'

loop_
_atom_site_label
_atom_site_type_symbol
_atom_site_fract_x
_atom_site_fract_y
_atom_site_fract_z
_atom_site_U_iso_or_equiv
_atom_site_adp_type
_atom_site_occupancy
_atom_site_site_symmetry_order
_atom_site_calc_flag
_atom_site_refinement_flags_posn
_atom_site_refinement_flags_adp
_atom_site_refinement_flags_occupancy
_atom_site_disorder_assembly
_atom_site_disorder_group
C7 C 0.33474(8) 0.40105(8) 0.41506(9) 0.0193(3) Uani 1 1 d . . . . .
C8 C 0.41889(9) 0.40715(9) 0.39945(10) 0.0258(3) Uani 1 1 d . . . . .
C9 C 0.42356(9) 0.43630(10) 0.31189(10) 0.0279(3) Uani 1 1 d . . . . .
C10 C 0.34366(9) 0.47031(9) 0.29373(9) 0.0224(3) Uani 1 1 d . . . . .
C11 C 0.29313(8) 0.43701(8) 0.35660(8) 0.0181(3) Uani 1 1 d . . . . .
C12 C 0.21095(8) 0.45682(8) 0.35479(8) 0.0175(3) Uani 1 1 d . . . . .
C13 C 0.17992(8) 0.50546(8) 0.41429(8) 0.0184(3) Uani 1 1 d . . . . .
H13 H 0.209293 0.526569 0.458161 0.022 Uiso 1 1 calc R U . . .
C14 C 0.10357(8) 0.51853(8) 0.40162(8) 0.0184(3) Uani 1 1 d . . . . .
C16 C 0.15701(8) 0.43370(8) 0.29743(8) 0.0189(3) Uani 1 1 d . . . . .
C17 C 0.16528(9) 0.37811(9) 0.22949(9) 0.0233(3) Uani 1 1 d . . . . .
H17A H 0.161528 0.405309 0.177721 0.035 Uiso 1 1 calc R U . . .
H17B H 0.124445 0.339816 0.231490 0.035 Uiso 1 1 calc R U . . .
H17C H 0.215290 0.352821 0.234792 0.035 Uiso 1 1 calc R U . . .
C18 C 0.05313(8) 0.56795(8) 0.44846(8) 0.0191(3) Uani 1 1 d . . . . .
C21 C 0.05689(9) 0.65737(9) 0.55813(9) 0.0238(3) Uani 1 1 d . . . . .
H21A H 0.002147 0.643829 0.563122 0.029 Uiso 1 1 calc R U . . .
H21B H 0.060170 0.709408 0.535175 0.029 Uiso 1 1 calc R U . . .
C22 C 0.09813(8) 0.65371(8) 0.63966(8) 0.0198(3) Uani 1 1 d . . . . .
H22A H 0.154185 0.654159 0.631946 0.024 Uiso 1 1 calc R U . . .
H22B H 0.085023 0.605258 0.666757 0.024 Uiso 1 1 calc R U . . .
C23 C 0.07674(8) 0.72048(8) 0.69353(8) 0.0192(3) Uani 1 1 d . . . . .
H23A H 0.020148 0.722135 0.696217 0.023 Uiso 1 1 calc R U . . .
H23B H 0.093171 0.768204 0.667109 0.023 Uiso 1 1 calc R U . . .
C24 C 0.11083(8) 0.71982(8) 0.78153(8) 0.0176(3) Uani 1 1 d . . . . .
C26 C 0.19751(8) 0.72569(8) 0.78248(8) 0.0176(3) Uani 1 1 d . . . . .
C27 C 0.24798(9) 0.74259(8) 0.72246(9) 0.0203(3) Uani 1 1 d . . . . .
H27 H 0.235302 0.748395 0.666492 0.024 Uiso 1 1 calc R U . . .
C28 C 0.32243(9) 0.74978(8) 0.75928(9) 0.0208(3) Uani 1 1 d . . . . .
H28 H 0.368371 0.761108 0.732313 0.025 Uiso 1 1 calc R U . . .
C29 C 0.07992(9) 0.79114(8) 0.82440(9) 0.0232(3) Uani 1 1 d . . . . .
H29A H 0.023730 0.790052 0.822546 0.035 Uiso 1 1 calc R U . . .
H29B H 0.097773 0.837132 0.796991 0.035 Uiso 1 1 calc R U . . .
H29C H 0.098630 0.791564 0.880910 0.035 Uiso 1 1 calc R U . . .
C30 C 0.31593(8) 0.73741(8) 0.84091(9) 0.0186(3) Uani 1 1 d . . . . .
C31 C 0.37463(8) 0.74387(8) 0.90975(8) 0.0194(3) Uani 1 1 d . . . . .
C32 C 0.35485(10) 0.81363(9) 0.96186(10) 0.0266(3) Uani 1 1 d . . . . .
H32A H 0.354145 0.859622 0.928119 0.040 Uiso 1 1 calc R U . . .
H32B H 0.393531 0.819330 1.005699 0.040 Uiso 1 1 calc R U . . .
H32C H 0.304285 0.806306 0.984909 0.040 Uiso 1 1 calc R U . . .
C33 C 0.45495(9) 0.75607(10) 0.87552(10) 0.0280(3) Uani 1 1 d . . . . .
H33A H 0.467846 0.712712 0.841052 0.042 Uiso 1 1 calc R U . . .
H33B H 0.492895 0.760136 0.920267 0.042 Uiso 1 1 calc R U . . .
H33C H 0.455140 0.803121 0.843477 0.042 Uiso 1 1 calc R U . . .
C34 C 0.37598(8) 0.67308(8) 0.96199(8) 0.0170(3) Uani 1 1 d . . . . .
C35 C 0.38694(8) 0.66483(8) 1.04394(9) 0.0197(3) Uani 1 1 d . . . . .
H35 H 0.392764 0.705037 1.082189 0.024 Uiso 1 1 calc R U . . .
C36 C 0.38806(8) 0.58545(8) 1.06155(8) 0.0182(3) Uani 1 1 d . . . . .
H36 H 0.394582 0.563223 1.113730 0.022 Uiso 1 1 calc R U . . .
C37 C 0.37805(8) 0.54651(8) 0.98992(8) 0.0159(3) Uani 1 1 d . . . . .
C39 C 0.37077(8) 0.46139(8) 0.97367(8) 0.0158(3) Uani 1 1 d . . . . .
C40 C 0.41033(8) 0.41816(9) 1.04447(8) 0.0192(3) Uani 1 1 d . . . . .
H40A H 0.391487 0.437529 1.095800 0.029 Uiso 1 1 calc R U . . .
H40B H 0.465913 0.425845 1.042940 0.029 Uiso 1 1 calc R U . . .
H40C H 0.398775 0.363580 1.039749 0.029 Uiso 1 1 calc R U . . .
C41 C 0.28666(8) 0.44002(8) 0.96952(8) 0.0155(3) Uani 1 1 d . . . . .
C42 C 0.24225(8) 0.40467(8) 1.02497(8) 0.0183(3) Uani 1 1 d . . . . .
H42 H 0.258956 0.387155 1.076964 0.022 Uiso 1 1 calc R U . . .
C43 C 0.16649(8) 0.39875(8) 0.99096(9) 0.0188(3) Uani 1 1 d . . . . .
H43 H 0.123578 0.376847 1.016298 0.023 Uiso 1 1 calc R U . . .
C44 C 0.16659(8) 0.43032(8) 0.91509(8) 0.0162(3) Uani 1 1 d . . . . .
C46 C 0.10274(8) 0.44057(8) 0.85194(9) 0.0178(3) Uani 1 1 d . . . . .
C47 C 0.13027(9) 0.41688(9) 0.76771(9) 0.0234(3) Uani 1 1 d . . . . .
H47A H 0.174089 0.448558 0.753309 0.035 Uiso 1 1 calc R U . . .
H47B H 0.088467 0.423918 0.727430 0.035 Uiso 1 1 calc R U . . .
H47C H 0.145726 0.363110 0.768910 0.035 Uiso 1 1 calc R U . . .
C48 C 0.03505(9) 0.38973(9) 0.87388(10) 0.0247(3) Uani 1 1 d . . . . .
H48A H 0.051133 0.336151 0.873644 0.037 Uiso 1 1 calc R U . . .
H48B H -0.007168 0.397129 0.834167 0.037 Uiso 1 1 calc R U . . .
H48C H 0.017867 0.403394 0.927880 0.037 Uiso 1 1 calc R U . . .
C49 C 0.07662(8) 0.52305(8) 0.85176(8) 0.0169(3) Uani 1 1 d . . . . .
C50 C 0.01578(8) 0.55786(9) 0.88688(9) 0.0197(3) Uani 1 1 d . . . . .
H50 H -0.022614 0.533349 0.917056 0.024 Uiso 1 1 calc R U . . .
C51 C 0.02033(8) 0.63726(9) 0.87009(9) 0.0195(3) Uani 1 1 d . . . . .
H51 H -0.014487 0.675269 0.887128 0.023 Uiso 1 1 calc R U . . .
C52 C 0.08381(8) 0.64928(8) 0.82500(8) 0.0171(3) Uani 1 1 d . . . . .
C54 C 0.40937(8) 0.43959(8) 0.89366(8) 0.0171(3) Uani 1 1 d . . . . .
H54A H 0.381573 0.464826 0.847908 0.020 Uiso 1 1 calc R U . . .
H54B H 0.462744 0.458848 0.895237 0.020 Uiso 1 1 calc R U . . .
C55 C 0.41026(9) 0.35345(8) 0.87894(8) 0.0204(3) Uani 1 1 d . . . . .
H55A H 0.437953 0.328493 0.924930 0.024 Uiso 1 1 calc R U . . .
H55B H 0.356797 0.334439 0.877814 0.024 Uiso 1 1 calc R U . . .
C56 C 0.44728(9) 0.33016(9) 0.80149(9) 0.0217(3) Uani 1 1 d . . . . .
H56A H 0.499264 0.352752 0.800557 0.026 Uiso 1 1 calc R U . . .
H56B H 0.453129 0.273963 0.801113 0.026 Uiso 1 1 calc R U . . .
C58 C 0.34451(9) 0.30889(9) 0.70665(9) 0.0229(3) Uani 1 1 d . . . . .
C60 C 0.31666(9) 0.32594(9) 0.62336(9) 0.0233(3) Uani 1 1 d . . . . .
C61 C 0.35117(9) 0.36559(8) 0.56382(9) 0.0215(3) Uani 1 1 d . . . . .
H61 H 0.398258 0.392244 0.571501 0.026 Uiso 1 1 calc R U . . .
C62 C 0.30884(9) 0.36277(8) 0.48839(9) 0.0205(3) Uani 1 1 d . . . . .
C63 C 0.24394(10) 0.31836(9) 0.49261(9) 0.0267(3) Uani 1 1 d . . . . .
C65 C 0.18810(12) 0.29424(11) 0.42687(11) 0.0418(5) Uani 1 1 d . . . . .
H65A H 0.145012 0.330125 0.424124 0.063 Uiso 1 1 calc R U . . .
H65B H 0.169035 0.242922 0.438523 0.063 Uiso 1 1 calc R U . . .
H65C H 0.213726 0.293897 0.374938 0.063 Uiso 1 1 calc R U . . .
N31 N 0.23995(7) 0.72246(7) 0.85404(7) 0.0175(2) Uani 1 1 d D . . . .
H31N H 0.2213(10) 0.7113(10) 0.9014(10) 0.021 Uiso 1 1 d D U . . .
N38 N 0.37080(7) 0.60070(7) 0.92969(7) 0.0162(2) Uani 1 1 d D . . . .
H38N H 0.3591(9) 0.5912(10) 0.8793(10) 0.019 Uiso 1 1 d D U . . .
N45 N 0.24003(7) 0.45570(7) 0.90278(7) 0.0164(2) Uani 1 1 d D . . . .
H45N H 0.2533(10) 0.4787(10) 0.8600(10) 0.020 Uiso 1 1 d D U . . .
N53 N 0.11768(7) 0.57923(7) 0.81477(7) 0.0170(2) Uani 1 1 d D . . . .
H53N H 0.1596(9) 0.5723(10) 0.7891(10) 0.020 Uiso 1 1 d D U . . .
O19 O -0.01455(6) 0.57619(7) 0.43528(7) 0.0256(2) Uani 1 1 d . . . . .
O20 O 0.09471(6) 0.60305(6) 0.50701(6) 0.0225(2) Uani 1 1 d . . . . .
O57 O 0.40442(6) 0.35334(6) 0.72818(6) 0.0215(2) Uani 1 1 d . . . . .
O59 O 0.31754(7) 0.25999(7) 0.74839(7) 0.0327(3) Uani 1 1 d . . . . .
F1 F 0.45740(6) 0.34074(6) 0.40988(6) 0.0368(2) Uani 1 1 d . . . . .
F2 F 0.45368(6) 0.45855(7) 0.45029(6) 0.0408(3) Uani 1 1 d . . . . .
F3 F 0.43627(7) 0.37745(7) 0.26187(6) 0.0419(3) Uani 1 1 d . . . . .
F4 F 0.47979(6) 0.48749(7) 0.30232(8) 0.0469(3) Uani 1 1 d . . . . .
F5 F 0.31917(6) 0.45564(6) 0.21699(5) 0.0334(2) Uani 1 1 d . . . . .
F6 F 0.34699(6) 0.54752(5) 0.29971(6) 0.0330(2) Uani 1 1 d . . . . .
S15 S 0.06841(2) 0.47197(2) 0.31650(2) 0.01974(8) Uani 1 1 d . . . . .
S64 S 0.23325(3) 0.28333(2) 0.58848(2) 0.02980(10) Uani 1 1 d . . . . .
C1S C 0.29199(12) 0.54849(11) 0.61566(10) 0.0391(4) Uani 1 1 d . . . . .
H1S1 H 0.246448 0.515800 0.616704 0.059 Uiso 1 1 calc R U . . .
H1S2 H 0.325129 0.531607 0.572322 0.059 Uiso 1 1 calc R U . . .
H1S3 H 0.276251 0.601454 0.605835 0.059 Uiso 1 1 calc R U . . .
C2S C 0.33487(11) 0.54331(11) 0.69505(10) 0.0340(4) Uani 1 1 d . . . . .
H2S1 H 0.352887 0.490220 0.703286 0.041 Uiso 1 1 calc R U . . .
H2S2 H 0.380595 0.576696 0.693690 0.041 Uiso 1 1 calc R U . . .
O1S O 0.28904(6) 0.56527(6) 0.76229(6) 0.0231(2) Uani 1 1 d . . . . .
H1S H 0.279326 0.612165 0.759420 0.035 Uiso 1 1 calc R U . . .
C3S C 0.1786(2) 0.9208(2) 0.61822(18) 0.0257(6) Uani 0.878(2) 1 d . U P A 1
H3S1 H 0.165330 0.883050 0.659266 0.039 Uiso 0.878(2) 1 calc R U P A 1
H3S2 H 0.146518 0.966227 0.623947 0.039 Uiso 0.878(2) 1 calc R U P A 1
H3S3 H 0.232729 0.934920 0.625473 0.039 Uiso 0.878(2) 1 calc R U P A 1
C4S C 0.16506(15) 0.88684(15) 0.53462(16) 0.0288(6) Uani 0.878(2) 1 d . U P A 1
H4S1 H 0.109519 0.877176 0.525786 0.035 Uiso 0.878(2) 1 calc R U P A 1
H4S2 H 0.180944 0.924312 0.493564 0.035 Uiso 0.878(2) 1 calc R U P A 1
O2S O 0.20615(11) 0.81700(8) 0.52339(7) 0.0246(3) Uani 0.878(2) 1 d . U P A 1
H2S H 0.253271 0.824650 0.531694 0.037 Uiso 0.878(2) 1 calc R U P A 1
C5S C 0.1818(12) 0.9111(10) 0.5475(13) 0.025(3) Uani 0.122(2) 1 d . U P A 2
H5S1 H 0.233446 0.922354 0.527371 0.030 Uiso 0.122(2) 1 calc R U P A 2
H5S2 H 0.144676 0.944761 0.518293 0.030 Uiso 0.122(2) 1 calc R U P A 2
Cl1 Cl 0.1583(3) 0.81398(19) 0.52555(18) 0.0237(12) Uani 0.122(2) 1 d . U P A 2
Cl2 Cl 0.1805(4) 0.9311(4) 0.6487(4) 0.0336(14) Uani 0.122(2) 1 d . U P A 2

loop_
_atom_site_aniso_label
_atom_site_aniso_U_11
_atom_site_aniso_U_22
_atom_site_aniso_U_33
_atom_site_aniso_U_23
_atom_site_aniso_U_13
_atom_site_aniso_U_12
C7 0.0226(7) 0.0171(7) 0.0180(7) -0.0051(5) -0.0037(5) 0.0000(6)
C8 0.0223(8) 0.0285(8) 0.0261(8) -0.0068(6) -0.0065(6) 0.0013(6)
C9 0.0230(8) 0.0302(9) 0.0308(8) -0.0033(7) 0.0041(6) -0.0007(7)
C10 0.0245(8) 0.0240(7) 0.0186(7) -0.0020(6) -0.0003(6) -0.0016(6)
C11 0.0217(7) 0.0175(7) 0.0149(6) -0.0043(5) -0.0011(5) -0.0019(6)
C12 0.0209(7) 0.0177(7) 0.0139(6) 0.0027(5) -0.0008(5) -0.0013(5)
C13 0.0223(7) 0.0190(7) 0.0136(6) 0.0011(5) -0.0014(5) -0.0022(6)
C14 0.0231(7) 0.0185(7) 0.0135(6) 0.0014(5) -0.0012(5) -0.0022(6)
C16 0.0215(7) 0.0197(7) 0.0154(6) 0.0020(5) -0.0007(5) 0.0009(6)
C17 0.0251(8) 0.0259(8) 0.0185(7) -0.0051(6) -0.0028(6) 0.0008(6)
C18 0.0230(7) 0.0201(7) 0.0142(6) 0.0039(5) 0.0006(5) -0.0017(6)
C21 0.0287(8) 0.0249(8) 0.0178(7) -0.0029(6) 0.0000(6) 0.0087(6)
C22 0.0217(7) 0.0200(7) 0.0177(7) -0.0008(5) -0.0017(5) 0.0040(6)
C23 0.0214(7) 0.0183(7) 0.0177(7) 0.0004(5) -0.0012(5) 0.0055(6)
C24 0.0198(7) 0.0157(6) 0.0172(7) -0.0011(5) -0.0006(5) 0.0036(5)
C26 0.0225(7) 0.0133(6) 0.0168(7) -0.0003(5) -0.0022(5) 0.0020(5)
C27 0.0260(8) 0.0191(7) 0.0158(7) 0.0019(5) -0.0002(5) 0.0008(6)
C28 0.0235(7) 0.0197(7) 0.0193(7) 0.0020(6) 0.0020(6) -0.0033(6)
C29 0.0293(8) 0.0185(7) 0.0218(7) -0.0025(6) 0.0012(6) 0.0063(6)
C30 0.0214(7) 0.0151(6) 0.0194(7) 0.0011(5) 0.0002(5) -0.0017(5)
C31 0.0226(7) 0.0188(7) 0.0167(7) 0.0011(5) -0.0013(5) -0.0038(6)
C32 0.0372(9) 0.0186(7) 0.0237(8) -0.0018(6) -0.0049(6) -0.0022(7)
C33 0.0236(8) 0.0351(9) 0.0253(8) 0.0048(7) -0.0009(6) -0.0092(7)
C34 0.0157(6) 0.0178(7) 0.0175(7) -0.0003(5) 0.0001(5) -0.0016(5)
C35 0.0214(7) 0.0212(7) 0.0164(7) -0.0032(5) -0.0007(5) -0.0004(6)
C36 0.0183(7) 0.0223(7) 0.0139(6) 0.0001(5) -0.0005(5) 0.0003(6)
C37 0.0125(6) 0.0202(7) 0.0149(6) 0.0005(5) 0.0003(5) 0.0003(5)
C39 0.0150(6) 0.0187(7) 0.0136(6) 0.0001(5) -0.0010(5) 0.0008(5)
C40 0.0194(7) 0.0226(7) 0.0155(7) 0.0019(5) -0.0025(5) 0.0022(6)
C41 0.0172(7) 0.0154(6) 0.0137(6) -0.0010(5) -0.0017(5) 0.0020(5)
C42 0.0210(7) 0.0187(7) 0.0152(6) 0.0016(5) -0.0009(5) -0.0006(6)
C43 0.0181(7) 0.0188(7) 0.0195(7) 0.0011(5) 0.0014(5) -0.0024(5)
C44 0.0161(6) 0.0132(6) 0.0192(7) -0.0014(5) -0.0002(5) 0.0002(5)
C46 0.0171(7) 0.0165(7) 0.0197(7) -0.0015(5) -0.0028(5) -0.0010(5)
C47 0.0262(8) 0.0220(7) 0.0217(7) -0.0045(6) -0.0054(6) 0.0029(6)
C48 0.0203(7) 0.0199(7) 0.0336(8) 0.0018(6) -0.0059(6) -0.0052(6)
C49 0.0165(7) 0.0183(7) 0.0155(6) 0.0006(5) -0.0039(5) -0.0013(5)
C50 0.0159(7) 0.0245(7) 0.0186(7) -0.0008(6) -0.0002(5) -0.0009(6)
C51 0.0185(7) 0.0217(7) 0.0182(7) -0.0027(5) -0.0007(5) 0.0030(6)
C52 0.0184(7) 0.0168(7) 0.0159(6) -0.0008(5) -0.0026(5) 0.0040(5)
C54 0.0159(6) 0.0210(7) 0.0143(6) -0.0007(5) -0.0001(5) 0.0016(5)
C55 0.0241(7) 0.0216(7) 0.0153(7) -0.0002(5) -0.0022(5) 0.0035(6)
C56 0.0233(7) 0.0249(7) 0.0165(7) -0.0016(6) -0.0049(6) 0.0070(6)
C58 0.0286(8) 0.0197(7) 0.0200(7) -0.0013(6) -0.0031(6) 0.0022(6)
C60 0.0303(8) 0.0190(7) 0.0202(7) -0.0030(6) -0.0066(6) 0.0020(6)
C61 0.0247(7) 0.0194(7) 0.0199(7) -0.0033(6) -0.0061(6) 0.0037(6)
C62 0.0264(7) 0.0171(7) 0.0177(7) -0.0011(5) -0.0057(6) 0.0029(6)
C63 0.0379(9) 0.0199(7) 0.0214(7) 0.0042(6) -0.0098(6) -0.0045(7)
C65 0.0557(12) 0.0332(10) 0.0349(10) 0.0138(8) -0.0248(9) -0.0236(9)
N31 0.0209(6) 0.0172(6) 0.0144(6) 0.0008(5) 0.0003(5) -0.0002(5)
N38 0.0178(6) 0.0188(6) 0.0118(5) -0.0008(4) -0.0009(4) -0.0011(5)
N45 0.0167(6) 0.0184(6) 0.0141(6) 0.0029(5) -0.0008(4) -0.0003(5)
N53 0.0160(6) 0.0173(6) 0.0177(6) 0.0004(5) 0.0017(4) 0.0024(5)
O19 0.0210(5) 0.0305(6) 0.0253(6) -0.0007(5) 0.0002(4) 0.0014(5)
O20 0.0230(5) 0.0263(6) 0.0182(5) -0.0055(4) -0.0001(4) 0.0037(4)
O57 0.0260(5) 0.0232(5) 0.0150(5) -0.0012(4) -0.0036(4) 0.0021(4)
O59 0.0442(7) 0.0301(6) 0.0233(6) 0.0049(5) -0.0073(5) -0.0084(5)
F1 0.0287(5) 0.0428(6) 0.0387(6) 0.0015(5) -0.0059(4) 0.0152(4)
F2 0.0313(5) 0.0531(7) 0.0374(6) -0.0154(5) -0.0079(4) -0.0144(5)
F3 0.0508(7) 0.0446(6) 0.0308(5) -0.0060(5) 0.0094(5) 0.0185(5)
F4 0.0239(5) 0.0541(7) 0.0627(8) 0.0146(6) 0.0022(5) -0.0110(5)
F5 0.0318(5) 0.0536(6) 0.0149(4) -0.0005(4) 0.0022(4) -0.0057(5)
F6 0.0360(5) 0.0233(5) 0.0401(6) 0.0050(4) 0.0085(4) -0.0010(4)
S15 0.01906(17) 0.02306(18) 0.01692(17) -0.00125(13) -0.00238(13) -0.00058(14)
S64 0.0394(2) 0.0260(2) 0.0233(2) 0.00682(15) -0.00972(16) -0.01058(17)
C1S 0.0540(12) 0.0402(10) 0.0231(8) 0.0021(7) 0.0048(8) 0.0171(9)
C2S 0.0378(10) 0.0393(10) 0.0252(8) -0.0009(7) 0.0052(7) 0.0162(8)
O1S 0.0309(6) 0.0199(5) 0.0186(5) 0.0011(4) 0.0037(4) 0.0046(5)
C3S 0.0233(11) 0.0215(13) 0.0325(18) 0.0019(13) 0.0020(14) 0.0001(9)
C4S 0.0307(13) 0.0304(14) 0.0250(12) 0.0023(10) -0.0023(9) 0.0068(10)
O2S 0.0234(10) 0.0310(7) 0.0194(6) -0.0016(5) 0.0007(6) 0.0023(6)
C5S 0.026(6) 0.021(6) 0.028(6) -0.001(5) -0.004(5) 0.007(5)
Cl1 0.025(3) 0.0291(17) 0.0170(15) -0.0006(11) 0.0029(12) -0.0089(14)
Cl2 0.040(2) 0.028(2) 0.033(3) -0.004(2) 0.000(3) -0.0028(17)

loop_
_atom_type_symbol
_atom_type_description
_atom_type_scat_dispersion_real
_atom_type_scat_dispersion_imag
_atom_type_scat_source
C C 0.0033 0.0016 'International Tables Vol C Tables 4.2.6.8 and 6.1.1.4'
H H 0.0000 0.0000 'International Tables Vol C Tables 4.2.6.8 and 6.1.1.4'
N N 0.0061 0.0033 'International Tables Vol C Tables 4.2.6.8 and 6.1.1.4'
O O 0.0106 0.0060 'International Tables Vol C Tables 4.2.6.8 and 6.1.1.4'
F F 0.0171 0.0103 'International Tables Vol C Tables 4.2.6.8 and 6.1.1.4'
S S 0.1246 0.1234 'International Tables Vol C Tables 4.2.6.8 and 6.1.1.4'
Cl Cl 0.1484 0.1585 'International Tables Vol C Tables 4.2.6.8 and 6.1.1.4'

loop_
_geom_angle_atom_site_label_1
_geom_angle_atom_site_label_2
_geom_angle_atom_site_label_3
_geom_angle
_geom_angle_site_symmetry_1
_geom_angle_site_symmetry_3
_geom_angle_publ_flag
C11 C7 C62 129.27(14) . . ?
C11 C7 C8 110.57(13) . . ?
C62 C7 C8 120.10(13) . . ?
F1 C8 F2 106.28(12) . . ?
F1 C8 C7 113.65(13) . . ?
F2 C8 C7 111.12(13) . . ?
F1 C8 C9 111.41(13) . . ?
F2 C8 C9 108.99(14) . . ?
C7 C8 C9 105.39(12) . . ?
F4 C9 F3 107.76(13) . . ?
F4 C9 C10 112.30(14) . . ?
F3 C9 C10 110.06(13) . . ?
F4 C9 C8 113.12(14) . . ?
F3 C9 C8 109.77(14) . . ?
C10 C9 C8 103.80(12) . . ?
F5 C10 F6 105.64(12) . . ?
F5 C10 C11 113.63(12) . . ?
F6 C10 C11 111.20(12) . . ?
F5 C10 C9 111.62(13) . . ?
F6 C10 C9 109.61(13) . . ?
C11 C10 C9 105.20(12) . . ?
C7 C11 C12 128.81(13) . . ?
C7 C11 C10 111.32(13) . . ?
C12 C11 C10 119.05(12) . . ?
C16 C12 C13 112.74(13) . . ?
C16 C12 C11 126.04(13) . . ?
C13 C12 C11 121.20(12) . . ?
C14 C13 C12 112.72(13) . . ?
C14 C13 H13 123.6 . . ?
C12 C13 H13 123.6 . . ?
C13 C14 C18 128.04(13) . . ?
C13 C14 S15 111.59(11) . . ?
C18 C14 S15 120.31(11) . . ?
C12 C16 C17 128.96(13) . . ?
C12 C16 S15 110.95(11) . . ?
C17 C16 S15 119.89(11) . . ?
C16 C17 H17A 109.5 . . ?
C16 C17 H17B 109.5 . . ?
H17A C17 H17B 109.5 . . ?
C16 C17 H17C 109.5 . . ?
H17A C17 H17C 109.5 . . ?
H17B C17 H17C 109.5 . . ?
O19 C18 O20 125.58(14) . . ?
O19 C18 C14 125.09(14) . . ?
O20 C18 C14 109.32(12) . . ?
O20 C21 C22 106.29(12) . . ?
O20 C21 H21A 110.5 . . ?
C22 C21 H21A 110.5 . . ?
O20 C21 H21B 110.5 . . ?
C22 C21 H21B 110.5 . . ?
H21A C21 H21B 108.7 . . ?
C21 C22 C23 111.76(12) . . ?
C21 C22 H22A 109.3 . . ?
C23 C22 H22A 109.3 . . ?
C21 C22 H22B 109.3 . . ?
C23 C22 H22B 109.3 . . ?
H22A C22 H22B 107.9 . . ?
C22 C23 C24 116.59(11) . . ?
C22 C23 H23A 108.1 . . ?
C24 C23 H23A 108.1 . . ?
C22 C23 H23B 108.1 . . ?
C24 C23 H23B 108.1 . . ?
H23A C23 H23B 107.3 . . ?
C52 C24 C26 112.09(11) . . ?
C52 C24 C29 108.99(12) . . ?
C26 C24 C29 107.65(12) . . ?
C52 C24 C23 109.56(11) . . ?
C26 C24 C23 111.23(12) . . ?
C29 C24 C23 107.16(11) . . ?
N31 C26 C27 106.77(13) . . ?
N31 C26 C24 121.07(12) . . ?
C27 C26 C24 131.78(13) . . ?
C26 C27 C28 107.80(13) . . ?
C26 C27 H27 126.1 . . ?
C28 C27 H27 126.1 . . ?
C30 C28 C27 107.71(13) . . ?
C30 C28 H28 126.1 . . ?
C27 C28 H28 126.1 . . ?
C24 C29 H29A 109.5 . . ?
C24 C29 H29B 109.5 . . ?
H29A C29 H29B 109.5 . . ?
C24 C29 H29C 109.5 . . ?
H29A C29 H29C 109.5 . . ?
H29B C29 H29C 109.5 . . ?
C28 C30 N31 107.10(12) . . ?
C28 C30 C31 130.75(13) . . ?
N31 C30 C31 121.97(12) . . ?
C34 C31 C30 111.53(12) . . ?
C34 C31 C32 109.36(12) . . ?
C30 C31 C32 108.79(12) . . ?
C34 C31 C33 108.98(12) . . ?
C30 C31 C33 109.65(12) . . ?
C32 C31 C33 108.47(13) . . ?
C31 C32 H32A 109.5 . . ?
C31 C32 H32B 109.5 . . ?
H32A C32 H32B 109.5 . . ?
C31 C32 H32C 109.5 . . ?
H32A C32 H32C 109.5 . . ?
H32B C32 H32C 109.5 . . ?
C31 C33 H33A 109.5 . . ?
C31 C33 H33B 109.5 . . ?
H33A C33 H33B 109.5 . . ?
C31 C33 H33C 109.5 . . ?
H33A C33 H33C 109.5 . . ?
H33B C33 H33C 109.5 . . ?
C35 C34 N38 106.96(12) . . ?
C35 C34 C31 130.61(13) . . ?
N38 C34 C31 122.30(12) . . ?
C34 C35 C36 107.84(13) . . ?
C34 C35 H35 126.1 . . ?
C36 C35 H35 126.1 . . ?
C37 C36 C35 108.00(12) . . ?
C37 C36 H36 126.0 . . ?
C35 C36 H36 126.0 . . ?
C36 C37 N38 106.67(12) . . ?
C36 C37 C39 130.37(13) . . ?
N38 C37 C39 122.87(12) . . ?
C41 C39 C37 109.04(11) . . ?
C41 C39 C40 108.89(11) . . ?
C37 C39 C40 108.38(11) . . ?
C41 C39 C54 110.25(11) . . ?
C37 C39 C54 110.89(11) . . ?
C40 C39 C54 109.33(11) . . ?
C39 C40 H40A 109.5 . . ?
C39 C40 H40B 109.5 . . ?
H40A C40 H40B 109.5 . . ?
C39 C40 H40C 109.5 . . ?
H40A C40 H40C 109.5 . . ?
H40B C40 H40C 109.5 . . ?
C42 C41 N45 107.12(12) . . ?
C42 C41 C39 130.58(12) . . ?
N45 C41 C39 122.30(12) . . ?
C41 C42 C43 107.86(12) . . ?
C41 C42 H42 126.1 . . ?
C43 C42 H42 126.1 . . ?
C44 C43 C42 107.73(12) . . ?
C44 C43 H43 126.1 . . ?
C42 C43 H43 126.1 . . ?
C43 C44 N45 107.04(12) . . ?
C43 C44 C46 131.09(13) . . ?
N45 C44 C46 121.86(12) . . ?
C44 C46 C49 109.23(11) . . ?
C44 C46 C48 108.90(12) . . ?
C49 C46 C48 108.73(12) . . ?
C44 C46 C47 110.33(12) . . ?
C49 C46 C47 110.90(12) . . ?
C48 C46 C47 108.70(12) . . ?
C46 C47 H47A 109.5 . . ?
C46 C47 H47B 109.5 . . ?
H47A C47 H47B 109.5 . . ?
C46 C47 H47C 109.5 . . ?
H47A C47 H47C 109.5 . . ?
H47B C47 H47C 109.5 . . ?
C46 C48 H48A 109.5 . . ?
C46 C48 H48B 109.5 . . ?
H48A C48 H48B 109.5 . . ?
C46 C48 H48C 109.5 . . ?
H48A C48 H48C 109.5 . . ?
H48B C48 H48C 109.5 . . ?
C50 C49 N53 106.95(13) . . ?
C50 C49 C46 131.40(13) . . ?
N53 C49 C46 121.59(12) . . ?
C49 C50 C51 107.74(13) . . ?
C49 C50 H50 126.1 . . ?
C51 C50 H50 126.1 . . ?
C52 C51 C50 107.93(13) . . ?
C52 C51 H51 126.0 . . ?
C50 C51 H51 126.0 . . ?
C51 C52 N53 106.69(13) . . ?
C51 C52 C24 130.78(13) . . ?
N53 C52 C24 121.99(12) . . ?
C55 C54 C39 112.70(12) . . ?
C55 C54 H54A 109.1 . . ?
C39 C54 H54A 109.1 . . ?
C55 C54 H54B 109.1 . . ?
C39 C54 H54B 109.1 . . ?
H54A C54 H54B 107.8 . . ?
C56 C55 C54 114.15(12) . . ?
C56 C55 H55A 108.7 . . ?
C54 C55 H55A 108.7 . . ?
C56 C55 H55B 108.7 . . ?
C54 C55 H55B 108.7 . . ?
H55A C55 H55B 107.6 . . ?
O57 C56 C55 114.03(12) . . ?
O57 C56 H56A 108.7 . . ?
C55 C56 H56A 108.7 . . ?
O57 C56 H56B 108.7 . . ?
C55 C56 H56B 108.7 . . ?
H56A C56 H56B 107.6 . . ?
O59 C58 O57 125.12(14) . . ?
O59 C58 C60 123.70(14) . . ?
O57 C58 C60 111.16(13) . . ?
C61 C60 C58 129.63(14) . . ?
C61 C60 S64 111.60(11) . . ?
C58 C60 S64 118.40(12) . . ?
C60 C61 C62 112.64(14) . . ?
C60 C61 H61 123.7 . . ?
C62 C61 H61 123.7 . . ?
C63 C62 C61 112.24(14) . . ?
C63 C62 C7 125.04(13) . . ?
C61 C62 C7 122.68(14) . . ?
C62 C63 C65 129.78(15) . . ?
C62 C63 S64 111.22(11) . . ?
C65 C63 S64 118.86(13) . . ?
C63 C65 H65A 109.5 . . ?
C63 C65 H65B 109.5 . . ?
H65A C65 H65B 109.5 . . ?
C63 C65 H65C 109.5 . . ?
H65A C65 H65C 109.5 . . ?
H65B C65 H65C 109.5 . . ?
C30 N31 C26 110.61(12) . . ?
C30 N31 H31N 124.6(11) . . ?
C26 N31 H31N 124.8(11) . . ?
C34 N38 C37 110.53(11) . . ?
C34 N38 H38N 124.0(11) . . ?
C37 N38 H38N 125.1(11) . . ?
C44 N45 C41 110.25(12) . . ?
C44 N45 H45N 123.6(12) . . ?
C41 N45 H45N 126.1(12) . . ?
C49 N53 C52 110.70(12) . . ?
C49 N53 H53N 125.4(12) . . ?
C52 N53 H53N 123.9(12) . . ?
C18 O20 C21 118.53(12) . . ?
C58 O57 C56 115.64(12) . . ?
C16 S15 C14 92.00(7) . . ?
C63 S64 C60 92.26(8) . . ?
C2S C1S H1S1 109.5 . . ?
C2S C1S H1S2 109.5 . . ?
H1S1 C1S H1S2 109.5 . . ?
C2S C1S H1S3 109.5 . . ?
H1S1 C1S H1S3 109.5 . . ?
H1S2 C1S H1S3 109.5 . . ?
O1S C2S C1S 112.76(14) . . ?
O1S C2S H2S1 109.0 . . ?
C1S C2S H2S1 109.0 . . ?
O1S C2S H2S2 109.0 . . ?
C1S C2S H2S2 109.0 . . ?
H2S1 C2S H2S2 107.8 . . ?
C2S O1S H1S 109.5 . . ?
C4S C3S H3S1 109.5 . . ?
C4S C3S H3S2 109.5 . . ?
H3S1 C3S H3S2 109.5 . . ?
C4S C3S H3S3 109.5 . . ?
H3S1 C3S H3S3 109.5 . . ?
H3S2 C3S H3S3 109.5 . . ?
O2S C4S C3S 112.8(2) . . ?
O2S C4S H4S1 109.0 . . ?
C3S C4S H4S1 109.0 . . ?
O2S C4S H4S2 109.0 . . ?
C3S C4S H4S2 109.0 . . ?
H4S1 C4S H4S2 107.8 . . ?
C4S O2S H2S 109.5 . . ?
Cl2 C5S Cl1 112.6(12) . . ?
Cl2 C5S H5S1 109.1 . . ?
Cl1 C5S H5S1 109.1 . . ?
Cl2 C5S H5S2 109.1 . . ?
Cl1 C5S H5S2 109.1 . . ?
H5S1 C5S H5S2 107.8 . . ?

loop_
_geom_bond_atom_site_label_1
_geom_bond_atom_site_label_2
_geom_bond_distance
_geom_bond_site_symmetry_2
_geom_bond_publ_flag
C7 C11 1.347(2) . ?
C7 C62 1.469(2) . ?
C7 C8 1.502(2) . ?
C8 F1 1.3521(19) . ?
C8 F2 1.3618(18) . ?
C8 C9 1.539(2) . ?
C9 F4 1.3422(19) . ?
C9 F3 1.3445(19) . ?
C9 C10 1.537(2) . ?
C10 F5 1.3507(17) . ?
C10 F6 1.3576(18) . ?
C10 C11 1.501(2) . ?
C11 C12 1.474(2) . ?
C12 C16 1.376(2) . ?
C12 C13 1.421(2) . ?
C13 C14 1.361(2) . ?
C13 H13 0.9500 . ?
C14 C18 1.472(2) . ?
C14 S15 1.7230(14) . ?
C16 C17 1.497(2) . ?
C16 S15 1.7228(15) . ?
C17 H17A 0.9800 . ?
C17 H17B 0.9800 . ?
C17 H17C 0.9800 . ?
C18 O19 1.2027(18) . ?
C18 O20 1.3409(18) . ?
C21 O20 1.4455(17) . ?
C21 C22 1.510(2) . ?
C21 H21A 0.9900 . ?
C21 H21B 0.9900 . ?
C22 C23 1.5236(19) . ?
C22 H22A 0.9900 . ?
C22 H22B 0.9900 . ?
C23 C24 1.5546(19) . ?
C23 H23A 0.9900 . ?
C23 H23B 0.9900 . ?
C24 C52 1.512(2) . ?
C24 C26 1.515(2) . ?
C24 C29 1.5422(19) . ?
C26 N31 1.3772(18) . ?
C26 C27 1.379(2) . ?
C27 C28 1.423(2) . ?
C27 H27 0.9500 . ?
C28 C30 1.375(2) . ?
C28 H28 0.9500 . ?
C29 H29A 0.9800 . ?
C29 H29B 0.9800 . ?
C29 H29C 0.9800 . ?
C30 N31 1.3749(19) . ?
C30 C31 1.512(2) . ?
C31 C34 1.511(2) . ?
C31 C32 1.541(2) . ?
C31 C33 1.542(2) . ?
C32 H32A 0.9800 . ?
C32 H32B 0.9800 . ?
C32 H32C 0.9800 . ?
C33 H33A 0.9800 . ?
C33 H33B 0.9800 . ?
C33 H33C 0.9800 . ?
C34 C35 1.370(2) . ?
C34 N38 1.3779(18) . ?
C35 C36 1.421(2) . ?
C35 H35 0.9500 . ?
C36 C37 1.3732(19) . ?
C36 H36 0.9500 . ?
C37 N38 1.3789(18) . ?
C37 C39 1.5201(19) . ?
C39 C41 1.5139(19) . ?
C39 C40 1.5396(19) . ?
C39 C54 1.5503(19) . ?
C40 H40A 0.9800 . ?
C40 H40B 0.9800 . ?
C40 H40C 0.9800 . ?
C41 C42 1.367(2) . ?
C41 N45 1.3781(17) . ?
C42 C43 1.424(2) . ?
C42 H42 0.9500 . ?
C43 C44 1.371(2) . ?
C43 H43 0.9500 . ?
C44 N45 1.3771(18) . ?
C44 C46 1.5137(19) . ?
C46 C49 1.5154(19) . ?
C46 C48 1.532(2) . ?
C46 C47 1.544(2) . ?
C47 H47A 0.9800 . ?
C47 H47B 0.9800 . ?
C47 H47C 0.9800 . ?
C48 H48A 0.9800 . ?
C48 H48B 0.9800 . ?
C48 H48C 0.9800 . ?
C49 C50 1.369(2) . ?
C49 N53 1.3722(18) . ?
C50 C51 1.421(2) . ?
C50 H50 0.9500 . ?
C51 C52 1.370(2) . ?
C51 H51 0.9500 . ?
C52 N53 1.3751(18) . ?
C54 C55 1.529(2) . ?
C54 H54A 0.9900 . ?
C54 H54B 0.9900 . ?
C55 C56 1.508(2) . ?
C55 H55A 0.9900 . ?
C55 H55B 0.9900 . ?
C56 O57 1.4618(17) . ?
C56 H56A 0.9900 . ?
C56 H56B 0.9900 . ?
C58 O59 1.2049(19) . ?
C58 O57 1.3425(19) . ?
C58 C60 1.476(2) . ?
C60 C61 1.360(2) . ?
C60 S64 1.7192(16) . ?
C61 C62 1.4304(19) . ?
C61 H61 0.9500 . ?
C62 C63 1.377(2) . ?
C63 C65 1.498(2) . ?
C63 S64 1.7151(16) . ?
C65 H65A 0.9800 . ?
C65 H65B 0.9800 . ?
C65 H65C 0.9800 . ?
N31 H31N 0.879(16) . ?
N38 H38N 0.867(15) . ?
N45 H45N 0.853(16) . ?
N53 H53N 0.865(16) . ?
C1S C2S 1.493(2) . ?
C1S H1S1 0.9800 . ?
C1S H1S2 0.9800 . ?
C1S H1S3 0.9800 . ?
C2S O1S 1.4414(19) . ?
C2S H2S1 0.9900 . ?
C2S H2S2 0.9900 . ?
O1S H1S 0.8400 . ?
C3S C4S 1.516(4) . ?
C3S H3S1 0.9800 . ?
C3S H3S2 0.9800 . ?
C3S H3S3 0.9800 . ?
C4S O2S 1.433(3) . ?
C4S H4S1 0.9900 . ?
C4S H4S2 0.9900 . ?
O2S H2S 0.8400 . ?
C5S Cl2 1.71(2) . ?
C5S Cl1 1.785(18) . ?
C5S H5S1 0.9900 . ?
C5S H5S2 0.9900 . ?

loop_
_geom_hbond_atom_site_label_D
_geom_hbond_atom_site_label_H
_geom_hbond_atom_site_label_A
_geom_hbond_distance_DH
_geom_hbond_distance_HA
_geom_hbond_distance_DA
_geom_hbond_angle_DHA
_geom_hbond_site_symmetry_A
_geom_hbond_publ_flag
N31 H31N O2S 0.879(16) 2.101(16) 2.9606(18) 165.6(16) 4_576 yes
N38 H38N O1S 0.867(15) 2.302(16) 3.1360(16) 161.4(15) . yes
N45 H45N O1S 0.853(16) 2.315(16) 3.1518(16) 167.0(16) . yes
N53 H53N O1S 0.865(16) 2.318(16) 3.1478(16) 160.8(15) . yes
O1S H1S N31 0.84 2.59 3.2711(16) 138.8 . yes

loop_
_geom_torsion_atom_site_label_1
_geom_torsion_atom_site_label_2
_geom_torsion_atom_site_label_3
_geom_torsion_atom_site_label_4
_geom_torsion
_geom_torsion_site_symmetry_1
_geom_torsion_site_symmetry_2
_geom_torsion_site_symmetry_3
_geom_torsion_site_symmetry_4
_geom_torsion_publ_flag
C11 C7 C8 F1 -135.13(13) . . . . ?
C62 C7 C8 F1 47.53(18) . . . . ?
C11 C7 C8 F2 105.06(15) . . . . ?
C62 C7 C8 F2 -72.29(18) . . . . ?
C11 C7 C8 C9 -12.86(17) . . . . ?
C62 C7 C8 C9 169.79(13) . . . . ?
F1 C8 C9 F4 -95.69(16) . . . . ?
F2 C8 C9 F4 21.27(19) . . . . ?
C7 C8 C9 F4 140.61(14) . . . . ?
F1 C8 C9 F3 24.71(18) . . . . ?
F2 C8 C9 F3 141.67(13) . . . . ?
C7 C8 C9 F3 -98.99(14) . . . . ?
F1 C8 C9 C10 142.32(13) . . . . ?
F2 C8 C9 C10 -100.72(14) . . . . ?
C7 C8 C9 C10 18.62(16) . . . . ?
F4 C9 C10 F5 95.85(16) . . . . ?
F3 C9 C10 F5 -24.20(18) . . . . ?
C8 C9 C10 F5 -141.62(13) . . . . ?
F4 C9 C10 F6 -20.83(18) . . . . ?
F3 C9 C10 F6 -140.89(13) . . . . ?
C8 C9 C10 F6 101.70(14) . . . . ?
F4 C9 C10 C11 -140.48(13) . . . . ?
F3 C9 C10 C11 99.47(14) . . . . ?
C8 C9 C10 C11 -17.95(15) . . . . ?
C62 C7 C11 C12 8.8(3) . . . . ?
C8 C7 C11 C12 -168.27(14) . . . . ?
C62 C7 C11 C10 178.17(14) . . . . ?
C8 C7 C11 C10 1.14(17) . . . . ?
F5 C10 C11 C7 133.44(14) . . . . ?
F6 C10 C11 C7 -107.52(14) . . . . ?
C9 C10 C11 C7 11.06(16) . . . . ?
F5 C10 C11 C12 -55.99(18) . . . . ?
F6 C10 C11 C12 63.05(17) . . . . ?
C9 C10 C11 C12 -178.37(12) . . . . ?
C7 C11 C12 C16 -121.56(17) . . . . ?
C10 C11 C12 C16 69.73(19) . . . . ?
C7 C11 C12 C13 60.1(2) . . . . ?
C10 C11 C12 C13 -108.61(15) . . . . ?
C16 C12 C13 C14 0.06(18) . . . . ?
C11 C12 C13 C14 178.61(13) . . . . ?
C12 C13 C14 C18 -177.39(13) . . . . ?
C12 C13 C14 S15 -0.28(16) . . . . ?
C13 C12 C16 C17 -174.66(14) . . . . ?
C11 C12 C16 C17 6.9(2) . . . . ?
C13 C12 C16 S15 0.18(16) . . . . ?
C11 C12 C16 S15 -178.28(11) . . . . ?
C13 C14 C18 O19 -178.50(15) . . . . ?
S15 C14 C18 O19 4.6(2) . . . . ?
C13 C14 C18 O20 2.5(2) . . . . ?
S15 C14 C18 O20 -174.40(10) . . . . ?
O20 C21 C22 C23 166.74(12) . . . . ?
C21 C22 C23 C24 175.54(13) . . . . ?
C22 C23 C24 C52 -60.55(16) . . . . ?
C22 C23 C24 C26 63.93(16) . . . . ?
C22 C23 C24 C29 -178.66(13) . . . . ?
C52 C24 C26 N31 -53.81(17) . . . . ?
C29 C24 C26 N31 66.03(16) . . . . ?
C23 C24 C26 N31 -176.86(12) . . . . ?
C52 C24 C26 C27 134.25(16) . . . . ?
C29 C24 C26 C27 -105.90(17) . . . . ?
C23 C24 C26 C27 11.2(2) . . . . ?
N31 C26 C27 C28 -0.13(16) . . . . ?
C24 C26 C27 C28 172.66(14) . . . . ?
C26 C27 C28 C30 -0.19(17) . . . . ?
C27 C28 C30 N31 0.43(16) . . . . ?
C27 C28 C30 C31 -174.60(14) . . . . ?
C28 C30 C31 C34 -129.74(16) . . . . ?
N31 C30 C31 C34 55.86(18) . . . . ?
C28 C30 C31 C32 109.55(18) . . . . ?
N31 C30 C31 C32 -64.85(17) . . . . ?
C28 C30 C31 C33 -8.9(2) . . . . ?
N31 C30 C31 C33 176.67(13) . . . . ?
C30 C31 C34 C35 -143.60(15) . . . . ?
C32 C31 C34 C35 -23.2(2) . . . . ?
C33 C31 C34 C35 95.20(18) . . . . ?
C30 C31 C34 N38 41.20(18) . . . . ?
C32 C31 C34 N38 161.58(13) . . . . ?
C33 C31 C34 N38 -79.99(16) . . . . ?
N38 C34 C35 C36 -0.27(16) . . . . ?
C31 C34 C35 C36 -176.02(14) . . . . ?
C34 C35 C36 C37 0.24(17) . . . . ?
C35 C36 C37 N38 -0.11(16) . . . . ?
C35 C36 C37 C39 -176.69(14) . . . . ?
C36 C37 C39 C41 93.82(17) . . . . ?
N38 C37 C39 C41 -82.28(15) . . . . ?
C36 C37 C39 C40 -24.6(2) . . . . ?
N38 C37 C39 C40 159.31(12) . . . . ?
C36 C37 C39 C54 -144.60(14) . . . . ?
N38 C37 C39 C54 39.30(17) . . . . ?
C37 C39 C41 C42 -102.87(17) . . . . ?
C40 C39 C41 C42 15.2(2) . . . . ?
C54 C39 C41 C42 135.17(15) . . . . ?
C37 C39 C41 N45 76.65(16) . . . . ?
C40 C39 C41 N45 -165.27(12) . . . . ?
C54 C39 C41 N45 -45.31(17) . . . . ?
N45 C41 C42 C43 -0.03(16) . . . . ?
C39 C41 C42 C43 179.54(14) . . . . ?
C41 C42 C43 C44 0.37(16) . . . . ?
C42 C43 C44 N45 -0.56(16) . . . . ?
C42 C43 C44 C46 -179.29(14) . . . . ?
C43 C44 C46 C49 103.10(17) . . . . ?
N45 C44 C46 C49 -75.48(16) . . . . ?
C43 C44 C46 C48 -15.5(2) . . . . ?
N45 C44 C46 C48 165.91(13) . . . . ?
C43 C44 C46 C47 -134.75(16) . . . . ?
N45 C44 C46 C47 46.68(17) . . . . ?
C44 C46 C49 C50 -98.63(17) . . . . ?
C48 C46 C49 C50 20.1(2) . . . . ?
C47 C46 C49 C50 139.56(15) . . . . ?
C44 C46 C49 N53 78.29(16) . . . . ?
C48 C46 C49 N53 -162.99(12) . . . . ?
C47 C46 C49 N53 -43.52(17) . . . . ?
N53 C49 C50 C51 0.27(16) . . . . ?
C46 C49 C50 C51 177.54(14) . . . . ?
C49 C50 C51 C52 0.07(16) . . . . ?
C50 C51 C52 N53 -0.38(15) . . . . ?
C50 C51 C52 C24 171.13(14) . . . . ?
C26 C24 C52 C51 146.08(15) . . . . ?
C29 C24 C52 C51 27.0(2) . . . . ?
C23 C24 C52 C51 -89.94(18) . . . . ?
C26 C24 C52 N53 -43.52(17) . . . . ?
C29 C24 C52 N53 -162.58(13) . . . . ?
C23 C24 C52 N53 80.46(16) . . . . ?
C41 C39 C54 C55 -64.66(15) . . . . ?
C37 C39 C54 C55 174.47(11) . . . . ?
C40 C39 C54 C55 55.02(15) . . . . ?
C39 C54 C55 C56 179.89(12) . . . . ?
C54 C55 C56 O57 -67.69(17) . . . . ?
O59 C58 C60 C61 -163.08(17) . . . . ?
O57 C58 C60 C61 15.3(2) . . . . ?
O59 C58 C60 S64 9.3(2) . . . . ?
O57 C58 C60 S64 -172.36(10) . . . . ?
C58 C60 C61 C62 173.81(15) . . . . ?
S64 C60 C61 C62 1.01(17) . . . . ?
C60 C61 C62 C63 -2.01(19) . . . . ?
C60 C61 C62 C7 -179.79(14) . . . . ?
C11 C7 C62 C63 39.6(2) . . . . ?
C8 C7 C62 C63 -143.60(16) . . . . ?
C11 C7 C62 C61 -142.91(16) . . . . ?
C8 C7 C62 C61 33.9(2) . . . . ?
C61 C62 C63 C65 -173.62(18) . . . . ?
C7 C62 C63 C65 4.1(3) . . . . ?
C61 C62 C63 S64 2.08(18) . . . . ?
C7 C62 C63 S64 179.79(12) . . . . ?
C28 C30 N31 C26 -0.53(16) . . . . ?
C31 C30 N31 C26 175.03(12) . . . . ?
C27 C26 N31 C30 0.41(16) . . . . ?
C24 C26 N31 C30 -173.31(12) . . . . ?
C35 C34 N38 C37 0.20(16) . . . . ?
C31 C34 N38 C37 176.39(12) . . . . ?
C36 C37 N38 C34 -0.06(16) . . . . ?
C39 C37 N38 C34 176.85(12) . . . . ?
C43 C44 N45 C41 0.55(16) . . . . ?
C46 C44 N45 C41 179.43(12) . . . . ?
C42 C41 N45 C44 -0.32(16) . . . . ?
C39 C41 N45 C44 -179.94(12) . . . . ?
C50 C49 N53 C52 -0.53(16) . . . . ?
C46 C49 N53 C52 -178.11(12) . . . . ?
C51 C52 N53 C49 0.57(15) . . . . ?
C24 C52 N53 C49 -171.86(12) . . . . ?
O19 C18 O20 C21 -1.9(2) . . . . ?
C14 C18 O20 C21 177.13(12) . . . . ?
C22 C21 O20 C18 149.08(13) . . . . ?
O59 C58 O57 C56 11.6(2) . . . . ?
C60 C58 O57 C56 -166.75(12) . . . . ?
C55 C56 O57 C58 -79.90(16) . . . . ?
C12 C16 S15 C14 -0.29(11) . . . . ?
C17 C16 S15 C14 175.09(12) . . . . ?
C13 C14 S15 C16 0.33(12) . . . . ?
C18 C14 S15 C16 177.69(12) . . . . ?
C62 C63 S64 C60 -1.30(13) . . . . ?
C65 C63 S64 C60 174.93(16) . . . . ?
C61 C60 S64 C63 0.15(13) . . . . ?
C58 C60 S64 C63 -173.55(13) . . . . ?
